data_2000899
loop_
_publ_author_name
'Doyle, M. J.'
'Kirby, A. J.'
'Percy, J. M.'
'Raithby, P. R.'

_publ_section_title
;
 Bond length and reactivity. The effect of \b-silicon. Structure of the
 4-phenylbenzoate ester of 2-trimethylsilylethanol
;
_journal_issue 5
_journal_name_full 'Acta Crystallographica Section C'
_journal_page_first 866
_journal_page_last 868
_journal_paper_doi 10.1107/S0108270191012271
_journal_volume 48
_journal_year 1992
_chemical_formula_sum 'C18 H22 O2 Si'
_chemical_formula_weight 299.47
_symmetry_cell_setting monoclinic
_symmetry_space_group_name_Hall '-P 2ybc'
_symmetry_space_group_name_H-M 'P 1 21/c 1'
_cell_angle_alpha 90
_cell_angle_beta 94.49(2)
_cell_angle_gamma 90
_cell_formula_units_Z 4
_cell_length_a 6.2560(10)
_cell_length_b 16.608(3)
_cell_length_c 17.012(4)
_cell_volume 1762.1(6)
_diffrn_radiation_type Cu
_diffrn_radiation_wavelength 1.54178
_exptl_absorpt_coefficient_mu 1.17
_exptl_crystal_density_diffrn 1.129
_exptl_crystal_F_000 640
_cod_data_source_file ha0062.cif
_cod_data_source_block ha0062a
_cod_original_cell_volume 1762.12
_cod_original_formula_sum 'C18 H22 O2 Si1'
_cod_database_code 2000899

loop_
_atom_site_label
_atom_site_fract_x
_atom_site_fract_y
_atom_site_fract_z
_atom_site_U_iso_or_equiv
C(1) .2252(5) .2682(2) -.2389(2) .0900(10)
C(2) .1473(7) .2427(2) -.3126(2) .1110(10)
C(3) -.0440(6) .2702(2) -.3461(2) .0980(10)
C(4) -.1586(5) .3240(2) -.3061(2) .0870(10)
C(5) -.0824(4) .3501(2) -.2317(2) .0730(10)
C(6) .1112(4) .32210(10) -.19600(10) .0600(10)
C(7) .1931(4) .34890(10) -.11620(10) .0550(10)
C(8) .0602(4) .3823(2) -.06420(10) .0770(10)
C(9) .1357(4) .4090(2) .0095(2) .0780(10)
C(10) .3499(4) .40360(10) .03380(10) .0560(10)
C(11) .4849(4) .3690(2) -.0165(2) .0820(10)
C(12) .4064(4) .3427(2) -.0900(2) .0820(10)
C(13) .4283(4) .43690(10) .11220(10) .0610(10)
C(14) .7310(5) .4528(2) .20480(10) .0770(10)
C(15) .6892(4) .3979(2) .27220(10) .0650(10)
C(16) 1.1114(5) .4404(2) .3644(2) .1010(10)
C(17) .7521(6) .3596(2) .4463(2) .1080(10)
C(18) .7068(6) .5330(2) .3930(2) .0950(10)
O(1) .3166(3) .47270(10) .15450(10) .0820(10)
O(2) .6357(3) .42200(10) .12930(10) .0750(10)
Si(1) .81630(10) .43330(10) .36970(10) .0660(10)
H(1) .3610 .2484 -.2168 ?
H(2) .2287 .2049 -.3408 ?
H(3) -.0974 .2518 -.3975 ?
H(4) -.2928 .3440 -.3295 ?
H(5) -.1648 .3882 -.2043 ?
H(8) -.0901 .3871 -.0798 ?
H(9) .0377 .4316 .0441 ?
H(11) .6346 .3632 -.0003 ?
H(12) .5041 .3192 -.1243 ?
H(14A) .8831 .4578 .2020 ?
H(14B) .6710 .5048 .2143 ?
H(15A) .5371 .3945 .2757 ?
H(15B) .7448 .3455 .2615 ?
H(16A) 1.1675 .3884 .3526 ?
H(16B) 1.1767 .4588 .4141 ?
H(16C) 1.1424 .4778 .3238 ?
H(17A) .8156 .3768 .4967 ?
H(17B) .8080 .3077 .4337 ?
H(17C) .5994 .3561 .4481 ?
H(18A) .7412 .5711 .3534 ?
H(18B) .7684 .5505 .4436 ?
H(18C) .5539 .5293 .3940 ?
